data_7709410
loop_
_publ_author_name
'Ahmed, Naushad'
'Uddin Ansari, Kamal'

_publ_section_title
;
 Experimental and theoretical insights into Co-Ln magnetic exchange and
 the rare slow-magnetic relaxation behavior of [CoII2Pr]<sup>2+</sup> in a
 series of linear [CoII2Ln]<sup>2+</sup> complexes.
;
_journal_issue 10
_journal_name_full 'Dalton transactions (Cambridge, England : 2003)'
_journal_page_first 4122
_journal_page_last 4134
_journal_paper_doi 10.1039/d1dt03573h
_journal_volume 51
_journal_year 2022
_chemical_formula_sum 'C62 H56 Ce Co2 N7 O23.25'
_chemical_formula_weight 1529.11
_space_group_crystal_system triclinic
_space_group_IT_number 2
_space_group_name_Hall '-P 1'
_space_group_name_H-M_alt 'P -1'
_atom_sites_solution_hydrogens geom
_audit_creation_method SHELXL-2014/7
_audit_update_record
;
2021-09-24 deposited with the CCDC.	2022-02-02 downloaded from the CCDC.
;
_cell_angle_alpha 86.095(10)
_cell_angle_beta 87.771(9)
_cell_angle_gamma 61.324(5)
_cell_formula_units_Z 2
_cell_length_a 12.691(3)
_cell_length_b 13.200(3)
_cell_length_c 21.832(5)
_cell_measurement_reflns_used 8502
_cell_measurement_temperature 100(2)
_cell_measurement_theta_max 29.2
_cell_measurement_theta_min 3.1
_cell_volume 3201.2(13)
_computing_cell_refinement
;
CrystalClear-SM Expert 2.1 b28 (Rigaku, 2013)
;
_computing_data_collection
;
CrystalClear-SM Expert 2.1 b28 (Rigaku, 2013)
;
_computing_data_reduction
;
CrystalClear-SM Expert 2.1 b28 (Rigaku, 2013)
;
_computing_structure_refinement 'SHELXL-2014/7 (Sheldrick, 2014)'
_diffrn_ambient_temperature 100(2)
_diffrn_detector_area_resol_mean 28.5714
_diffrn_measured_fraction_theta_full 0.996
_diffrn_measured_fraction_theta_max 0.990
_diffrn_measurement_device_type
;
Rigaku Saturn724+ (4x4 bin mode)
;
_diffrn_measurement_method 'profile data from \w-scans'
_diffrn_radiation_type MoK\a
_diffrn_radiation_wavelength 0.7107
_diffrn_reflns_av_R_equivalents 0.0696
_diffrn_reflns_av_unetI/netI 0.0900
_diffrn_reflns_Laue_measured_fraction_full 0.996
_diffrn_reflns_Laue_measured_fraction_max 0.990
_diffrn_reflns_limit_h_max 17
_diffrn_reflns_limit_h_min -15
_diffrn_reflns_limit_k_max 18
_diffrn_reflns_limit_k_min -17
_diffrn_reflns_limit_l_max 29
_diffrn_reflns_limit_l_min -29
_diffrn_reflns_number 43736
_diffrn_reflns_point_group_measured_fraction_full 0.996
_diffrn_reflns_point_group_measured_fraction_max 0.990
_diffrn_reflns_theta_full 25.241
_diffrn_reflns_theta_max 29.154
_diffrn_reflns_theta_min 3.097
_diffrn_source MicroMax003_Mo
_exptl_absorpt_coefficient_mu 1.297
_exptl_absorpt_correction_T_max 0.842
_exptl_absorpt_correction_T_min 0.606
_exptl_absorpt_correction_type numerical
_exptl_crystal_colour 'Red Orange'
_exptl_crystal_density_diffrn 1.586
_exptl_crystal_description Needle
_exptl_crystal_F_000 1550
_exptl_crystal_size_max 0.210
_exptl_crystal_size_mid 0.130
_exptl_crystal_size_min 0.020
_refine_diff_density_max 1.571
_refine_diff_density_min -1.485
_refine_diff_density_rms 0.144
_refine_ls_extinction_method none
_refine_ls_goodness_of_fit_ref 1.076
_refine_ls_hydrogen_treatment constr
_refine_ls_matrix_type full
_refine_ls_number_parameters 858
_refine_ls_number_reflns 17092
_refine_ls_number_restraints 8
_refine_ls_restrained_S_all 1.077
_refine_ls_R_factor_all 0.0757
_refine_ls_R_factor_gt 0.0617
_refine_ls_shift/su_max 0.001
_refine_ls_shift/su_mean 0.000
_refine_ls_structure_factor_coef Fsqd
_refine_ls_weighting_details 'w=1/[\s^2^(Fo^2^)+(0.0587P)^2^+6.6450P] where P=(Fo^2^+2Fc^2^)/3'
_refine_ls_weighting_scheme calc
_refine_ls_wR_factor_gt 0.1458
_refine_ls_wR_factor_ref 0.1590
_reflns_Friedel_coverage 0.000
_reflns_number_gt 14301
_reflns_number_total 17092
_reflns_threshold_expression 'I > 2\s(I)'
_cod_data_source_file d1dt03573h2.cif
_cod_data_source_block Co2Ce
_cod_depositor_comments
;
The following automatic conversions were performed:

data item '_exptl_absorpt_correction_type' value 'Numerical' was
changed to 'numerical' in accordance with the
/home/data/users/saulius/crontab/automatic-downloads/rss-feeds/RSC/lib/dictionaries/cif_core.dic
dictionary named 'cif_core.dic' version 2.4.2 last updated on
2011-04-26.

Automatic conversion script
Id: cif_fix_values 7556 2019-12-06 15:28:31Z antanas 

 Adding full bibliography for 7709409--7709411.cif.
;
_cod_database_code 7709410
_shelx_shelxl_version_number 2014/7
_shelx_space_group_comment
;
The symmetry employed for this shelxl refinement is uniquely defined
by the following loop, which should always be used as a source of
symmetry information in preference to the above space-group names.
They are only intended as comments.
;
_shelx_estimated_absorpt_t_min 0.772
_shelx_estimated_absorpt_t_max 0.975

loop_
_space_group_symop_operation_xyz
'x, y, z'
'-x, -y, -z'

loop_
_atom_site_label
_atom_site_type_symbol
_atom_site_fract_x
_atom_site_fract_y
_atom_site_fract_z
_atom_site_U_iso_or_equiv
_atom_site_adp_type
_atom_site_occupancy
_atom_site_site_symmetry_order
_atom_site_calc_flag
_atom_site_refinement_flags_posn
_atom_site_refinement_flags_adp
_atom_site_refinement_flags_occupancy
_atom_site_disorder_assembly
_atom_site_disorder_group
Ce Ce 0.89096(2) 0.38613(2) 0.26099(2) 0.01613(7) Uani 1 1 d . . . . .
Co1 Co 1.07407(5) 0.52486(5) 0.21089(3) 0.01666(12) Uani 1 1 d . . . . .
Co2 Co 0.75138(5) 0.20475(5) 0.31124(3) 0.01710(12) Uani 1 1 d . . . . .
C11 C 1.0909(4) 0.4020(4) 0.07949(19) 0.0199(8) Uani 1 1 d . . . . .
C12 C 1.1304(4) 0.3348(4) 0.0272(2) 0.0237(9) Uani 1 1 d . . . . .
H12A H 1.1526 0.3643 -0.0091 0.028 Uiso 1 1 calc R U . . .
C13 C 1.1373(5) 0.2272(4) 0.0281(2) 0.0284(10) Uani 1 1 d . . . . .
H13A H 1.1650 0.1828 -0.0071 0.034 Uiso 1 1 calc R U . . .
C14 C 1.1035(4) 0.1833(4) 0.0808(2) 0.0267(10) Uani 1 1 d . . . . .
H14A H 1.1081 0.1092 0.0814 0.032 Uiso 1 1 calc R U . . .
C15 C 1.0633(4) 0.2481(4) 0.1321(2) 0.0194(8) Uani 1 1 d . . . . .
C16 C 1.0570(4) 0.3581(3) 0.13256(19) 0.0177(8) Uani 1 1 d . . . . .
C17 C 1.0804(4) 0.5162(4) 0.0740(2) 0.0197(8) Uani 1 1 d . . . . .
H17A H 1.0904 0.5446 0.0343 0.024 Uiso 1 1 calc R U . . .
C18 C 1.0426(4) 0.6970(4) 0.10407(19) 0.0196(8) Uani 1 1 d . . . . .
C19 C 1.1240(4) 0.7143(4) 0.0654(2) 0.0234(9) Uani 1 1 d . . . . .
H19A H 1.1927 0.6498 0.0500 0.028 Uiso 1 1 calc R U . . .
C20 C 1.1044(4) 0.8255(4) 0.0497(2) 0.0267(10) Uani 1 1 d . . . . .
H20A H 1.1584 0.8374 0.0226 0.032 Uiso 1 1 calc R U . . .
C21 C 1.0060(4) 0.9191(4) 0.0736(2) 0.0259(10) Uani 1 1 d . . . . .
H21A H 0.9921 0.9954 0.0627 0.031 Uiso 1 1 calc R U . . .
C22 C 0.9266(4) 0.9015(4) 0.1139(2) 0.0242(9) Uani 1 1 d . . . . .
H22A H 0.8599 0.9661 0.1305 0.029 Uiso 1 1 calc R U . . .
C23 C 0.9444(4) 0.7909(4) 0.12979(19) 0.0208(9) Uani 1 1 d . . . . .
C24 C 0.8522(4) 0.7751(4) 0.1685(2) 0.0229(9) Uani 1 1 d . . . . .
H24A H 0.7920 0.8506 0.1836 0.027 Uiso 1 1 calc R U . . .
H24B H 0.8100 0.7467 0.1430 0.027 Uiso 1 1 calc R U . . .
C25 C 1.0335(5) 0.1030(4) 0.1902(2) 0.0319(11) Uani 1 1 d . . . . .
H25A H 1.0055 0.0889 0.2307 0.048 Uiso 1 1 calc R U . . .
H25B H 0.9829 0.1000 0.1583 0.048 Uiso 1 1 calc R U . . .
H25C H 1.1169 0.0436 0.1839 0.048 Uiso 1 1 calc R U . . .
N11 N 1.0585(3) 0.5828(3) 0.11890(17) 0.0189(7) Uani 1 1 d . . . . .
O11 O 1.0172(3) 0.4143(2) 0.18349(13) 0.0187(6) Uani 1 1 d . . . . .
O12 O 1.0268(3) 0.2149(2) 0.18659(14) 0.0203(6) Uani 1 1 d . . . . .
O13 O 0.9073(3) 0.6940(2) 0.22004(13) 0.0206(6) Uani 1 1 d . . . . .
H13 H 0.8712 0.7132 0.2595 0.025 Uiso 1 1 calc R U . . .
C31 C 1.0615(4) 0.5973(3) 0.35687(19) 0.0186(8) Uani 1 1 d . . . . .
C32 C 1.0459(4) 0.6440(3) 0.4150(2) 0.0221(9) Uani 1 1 d . . . . .
H32A H 1.0900 0.6820 0.4247 0.027 Uiso 1 1 calc R U . . .
C33 C 0.9674(4) 0.6352(4) 0.4581(2) 0.0236(9) Uani 1 1 d . . . . .
H33A H 0.9573 0.6677 0.4968 0.028 Uiso 1 1 calc R U . . .
C34 C 0.9035(4) 0.5788(4) 0.4445(2) 0.0223(9) Uani 1 1 d . . . . .
H34A H 0.8482 0.5743 0.4737 0.027 Uiso 1 1 calc R U . . .
C35 C 0.9202(4) 0.5294(3) 0.38913(19) 0.0177(8) Uani 1 1 d . . . . .
C36 C 1.0001(4) 0.5351(3) 0.34384(19) 0.0184(8) Uani 1 1 d . . . . .
C37 C 1.1411(4) 0.6177(3) 0.31521(19) 0.0179(8) Uani 1 1 d . . . . .
H37A H 1.1834 0.6531 0.3310 0.021 Uiso 1 1 calc R U . . .
C38 C 1.2416(4) 0.6181(4) 0.2231(2) 0.0202(8) Uani 1 1 d . . . . .
C39 C 1.2247(4) 0.7294(4) 0.2135(2) 0.0250(9) Uani 1 1 d . . . . .
H39A H 1.1610 0.7913 0.2337 0.030 Uiso 1 1 calc R U . . .
C40 C 1.3015(5) 0.7502(4) 0.1741(2) 0.0307(11) Uani 1 1 d . . . . .
H40A H 1.2910 0.8264 0.1677 0.037 Uiso 1 1 calc R U . . .
C41 C 1.3930(5) 0.6607(5) 0.1440(2) 0.0335(11) Uani 1 1 d . . . . .
H41A H 1.4437 0.6761 0.1160 0.040 Uiso 1 1 calc R U . . .
C42 C 1.4114(4) 0.5487(5) 0.1543(2) 0.0313(11) Uani 1 1 d . . . . .
H42A H 1.4756 0.4875 0.1340 0.038 Uiso 1 1 calc R U . . .
C43 C 1.3368(4) 0.5249(4) 0.1941(2) 0.0237(9) Uani 1 1 d . . . . .
C44 C 1.3574(4) 0.4037(4) 0.2081(2) 0.0270(10) Uani 1 1 d . . . . .
H44A H 1.4295 0.3494 0.1854 0.032 Uiso 1 1 calc R U . . .
H44B H 1.3732 0.3836 0.2525 0.032 Uiso 1 1 calc R U . . .
C45 C 0.7700(4) 0.4726(4) 0.4155(2) 0.0267(10) Uani 1 1 d . . . . .
H45A H 0.8062 0.4360 0.4553 0.040 Uiso 1 1 calc R U . . .
H45B H 0.7319 0.4309 0.3992 0.040 Uiso 1 1 calc R U . . .
H45C H 0.7095 0.5532 0.4207 0.040 Uiso 1 1 calc R U . . .
N31 N 1.1602(3) 0.5923(3) 0.25865(16) 0.0191(7) Uani 1 1 d . . . . .
O31 O 1.0124(3) 0.4835(2) 0.29209(13) 0.0177(6) Uani 1 1 d . . . . .
O32 O 0.8625(3) 0.4691(3) 0.37317(13) 0.0202(6) Uani 1 1 d . . . . .
O33 O 1.2564(3) 0.3892(3) 0.19171(15) 0.0225(6) Uani 1 1 d . . . . .
H33 H 1.2691 0.3214 0.1728 0.027 Uiso 1 1 calc R U . . .
C51 C 0.9027(4) 0.1709(4) 0.4409(2) 0.0207(9) Uani 1 1 d . . . . .
C52 C 0.9828(4) 0.1258(4) 0.4905(2) 0.0221(9) Uani 1 1 d . . . . .
H52A H 0.9565 0.1068 0.5288 0.027 Uiso 1 1 calc R U . . .
C53 C 1.0977(4) 0.1089(4) 0.4847(2) 0.0246(9) Uani 1 1 d . . . . .
H53A H 1.1512 0.0760 0.5184 0.030 Uiso 1 1 calc R U . . .
C54 C 1.1367(4) 0.1398(4) 0.4292(2) 0.0234(9) Uani 1 1 d . . . . .
H54A H 1.2173 0.1258 0.4248 0.028 Uiso 1 1 calc R U . . .
C55 C 1.0581(4) 0.1906(3) 0.38118(19) 0.0178(8) Uani 1 1 d . . . . .
C56 C 0.9404(4) 0.2056(3) 0.38592(19) 0.0178(8) Uani 1 1 d . . . . .
C57 C 0.7832(4) 0.1827(4) 0.4488(2) 0.0242(9) Uani 1 1 d . . . . .
H57A H 0.7577 0.1746 0.4895 0.029 Uiso 1 1 calc R U . . .
C58 C 0.5906(4) 0.2177(4) 0.4204(2) 0.0225(9) Uani 1 1 d . . . . .
C59 C 0.5772(5) 0.1362(5) 0.4590(2) 0.0309(11) Uani 1 1 d . . . . .
H59A H 0.6455 0.0689 0.4749 0.037 Uiso 1 1 calc R U . . .
C60 C 0.4608(5) 0.1553(5) 0.4741(3) 0.0349(12) Uani 1 1 d . . . . .
H60A H 0.4502 0.1014 0.5011 0.042 Uiso 1 1 calc R U . . .
C61 C 0.3621(5) 0.2511(5) 0.4502(2) 0.0325(11) Uani 1 1 d . . . . .
H61A H 0.2837 0.2628 0.4602 0.039 Uiso 1 1 calc R U . . .
C62 C 0.3771(4) 0.3317(4) 0.4109(2) 0.0275(10) Uani 1 1 d . . . . .
H62A H 0.3085 0.3978 0.3944 0.033 Uiso 1 1 calc R U . . .
C63 C 0.4911(4) 0.3161(4) 0.3958(2) 0.0228(9) Uani 1 1 d . . . . .
C64 C 0.5045(4) 0.4097(4) 0.3574(2) 0.0250(9) Uani 1 1 d . . . . .
H64A H 0.4243 0.4718 0.3443 0.030 Uiso 1 1 calc R U . . .
H64B H 0.5414 0.4439 0.3825 0.030 Uiso 1 1 calc R U . . .
C65 C 1.2029(4) 0.2028(5) 0.3110(2) 0.0325(11) Uani 1 1 d . . . . .
H65A H 1.2065 0.2375 0.2703 0.049 Uiso 1 1 calc R U . . .
H65B H 1.2336 0.2325 0.3418 0.049 Uiso 1 1 calc R U . . .
H65C H 1.2520 0.1186 0.3109 0.049 Uiso 1 1 calc R U . . .
N51 N 0.7085(3) 0.2034(3) 0.40482(17) 0.0214(7) Uani 1 1 d . . . . .
O51 O 0.8700(3) 0.2548(2) 0.33716(13) 0.0178(6) Uani 1 1 d . . . . .
O52 O 1.0811(3) 0.2318(3) 0.32553(14) 0.0207(6) Uani 1 1 d . . . . .
O53 O 0.5782(3) 0.3625(3) 0.30425(14) 0.0222(6) Uani 1 1 d . . . . .
H53 H 0.5511 0.4009 0.2651 0.027 Uiso 1 1 calc R U . . .
C71 C 0.6812(4) 0.2217(4) 0.16038(19) 0.0195(8) Uani 1 1 d . . . . .
C72 C 0.6395(4) 0.2332(4) 0.0994(2) 0.0222(9) Uani 1 1 d . . . . .
H72A H 0.6077 0.1852 0.0879 0.027 Uiso 1 1 calc R U . . .
C73 C 0.6444(4) 0.3122(4) 0.0570(2) 0.0238(9) Uani 1 1 d . . . . .
H73A H 0.6162 0.3188 0.0165 0.029 Uiso 1 1 calc R U . . .
C74 C 0.6913(4) 0.3834(4) 0.0737(2) 0.0222(9) Uani 1 1 d . . . . .
H74A H 0.6925 0.4402 0.0450 0.027 Uiso 1 1 calc R U . . .
C75 C 0.7354(4) 0.3703(4) 0.1317(2) 0.0190(8) Uani 1 1 d . . . . .
C76 C 0.7344(4) 0.2884(3) 0.17718(19) 0.0175(8) Uani 1 1 d . . . . .
C77 C 0.6639(4) 0.1406(3) 0.20212(19) 0.0180(8) Uani 1 1 d . . . . .
H77A H 0.6328 0.0961 0.1851 0.022 Uiso 1 1 calc R U . . .
C78 C 0.6664(4) 0.0372(4) 0.2944(2) 0.0189(8) Uani 1 1 d . . . . .
C79 C 0.5509(4) 0.0506(4) 0.3030(2) 0.0262(10) Uani 1 1 d . . . . .
H79A H 0.4839 0.1163 0.2849 0.031 Uiso 1 1 calc R U . . .
C80 C 0.5343(4) -0.0326(4) 0.3381(2) 0.0286(10) Uani 1 1 d . . . . .
H80A H 0.4562 -0.0246 0.3439 0.034 Uiso 1 1 calc R U . . .
C81 C 0.6330(4) -0.1274(4) 0.3646(2) 0.0284(10) Uani 1 1 d . . . . .
H81A H 0.6220 -0.1842 0.3888 0.034 Uiso 1 1 calc R U . . .
C82 C 0.7483(4) -0.1402(4) 0.3561(2) 0.0262(10) Uani 1 1 d . . . . .
H82A H 0.8151 -0.2062 0.3741 0.031 Uiso 1 1 calc R U . . .
C83 C 0.7660(4) -0.0572(4) 0.3215(2) 0.0205(8) Uani 1 1 d . . . . .
C84 C 0.8904(4) -0.0731(4) 0.3099(2) 0.0224(9) Uani 1 1 d . . . . .
H84A H 0.9490 -0.1432 0.3336 0.027 Uiso 1 1 calc R U . . .
H84B H 0.9105 -0.0842 0.2658 0.027 Uiso 1 1 calc R U . . .
C85 C 0.7741(5) 0.5293(4) 0.1113(2) 0.0263(10) Uani 1 1 d . . . . .
H85A H 0.8155 0.4983 0.0727 0.039 Uiso 1 1 calc R U . . .
H85B H 0.8111 0.5701 0.1298 0.039 Uiso 1 1 calc R U . . .
H85C H 0.6892 0.5831 0.1032 0.039 Uiso 1 1 calc R U . . .
N71 N 0.6865(3) 0.1230(3) 0.26020(17) 0.0190(7) Uani 1 1 d . . . . .
O71 O 0.7821(3) 0.2796(2) 0.23079(13) 0.0178(6) Uani 1 1 d . . . . .
O72 O 0.7838(3) 0.4359(3) 0.15281(13) 0.0208(6) Uani 1 1 d . . . . .
O73 O 0.8991(3) 0.0253(2) 0.32758(15) 0.0217(6) Uani 1 1 d . . . . .
H73 H 0.9703 0.0133 0.3469 0.026 Uiso 1 1 calc R U . . .
N91 N 0.6633(4) 0.6045(4) 0.2654(2) 0.0344(10) Uani 1 1 d . . . . .
O91 O 0.5454(5) 0.7159(5) 0.2650(3) 0.0829(18) Uani 1 1 d . . . . .
O92 O 0.7595(3) 0.6051(3) 0.24818(15) 0.0242(7) Uani 1 1 d . . . . .
O93 O 0.6663(3) 0.5093(3) 0.28268(15) 0.0246(7) Uani 1 1 d . . . . .
N101 N 1.2084(4) -0.1063(4) 0.3528(2) 0.0329(10) Uani 1 1 d . . . . .
O101 O 1.1743(4) -0.1728(4) 0.3793(2) 0.0558(12) Uani 1 1 d . . . . .
O102 O 1.3066(4) -0.1144(4) 0.3636(3) 0.0601(13) Uani 1 1 d . . . . .
O103 O 1.1354(4) -0.0296(4) 0.3160(2) 0.0459(10) Uani 1 1 d . . . . .
N111 N 1.3751(4) 0.3244(4) 0.0437(2) 0.0346(10) Uani 1 1 d . . . . .
O111 O 1.4268(4) 0.2734(4) -0.00272(19) 0.0486(11) Uani 1 1 d . . . . .
O112 O 1.3728(4) 0.2654(3) 0.09288(19) 0.0404(9) Uani 1 1 d . . . . .
O113 O 1.3255(4) 0.4306(3) 0.04427(19) 0.0412(9) Uani 1 1 d . . . . .
O1S O 0.6484(6) 0.3646(6) 0.5547(3) 0.106(2) Uiso 1 1 d D U . . .
C1S C 0.5388(7) 0.3567(7) 0.5608(4) 0.066(2) Uiso 1 1 d D U . . .
C2S C 1.380(2) -0.045(2) 0.1327(11) 0.072(6) Uiso 0.3333 1 d D U P A 1
O2S O 1.3904(14) 0.0248(13) 0.1718(7) 0.062(4) Uiso 0.3333 1 d D U P A 1
O3S O 1.605(2) -0.025(2) 0.1003(12) 0.130(8) Uiso 0.3333 1 d D U P B 2
C3S C 1.635(3) -0.113(2) 0.0618(13) 0.091(8) Uiso 0.3333 1 d D U P B 2
O4S O 1.5019(19) 0.0201(17) 0.1356(10) 0.094(6) Uiso 0.3333 1 d D U P C 3
C4S C 1.450(3) -0.052(3) 0.1375(19) 0.119(11) Uiso 0.3333 1 d D U P C 3
O1WS O 1.358(2) -0.0605(18) 0.0222(10) 0.070(6) Uiso 0.25 1 d . . P . .

loop_
_atom_site_aniso_label
_atom_site_aniso_U_11
_atom_site_aniso_U_22
_atom_site_aniso_U_33
_atom_site_aniso_U_23
_atom_site_aniso_U_13
_atom_site_aniso_U_12
Ce 0.01677(12) 0.01752(12) 0.01716(12) -0.00140(8) -0.00033(9) -0.01058(10)
Co1 0.0180(3) 0.0184(3) 0.0170(3) -0.0039(2) 0.0010(2) -0.0112(2)
Co2 0.0172(3) 0.0194(3) 0.0181(3) -0.0004(2) -0.0017(2) -0.0114(2)
C11 0.024(2) 0.0213(19) 0.019(2) -0.0044(16) 0.0007(17) -0.0148(18)
C12 0.028(2) 0.027(2) 0.020(2) -0.0022(17) -0.0001(18) -0.015(2)
C13 0.041(3) 0.026(2) 0.022(2) -0.0102(18) 0.006(2) -0.018(2)
C14 0.034(3) 0.027(2) 0.026(2) -0.0079(18) 0.003(2) -0.020(2)
C15 0.021(2) 0.0194(19) 0.019(2) -0.0010(16) -0.0011(17) -0.0110(17)
C16 0.0161(19) 0.0196(19) 0.0184(19) -0.0036(15) -0.0020(16) -0.0088(17)
C17 0.022(2) 0.0197(19) 0.0183(19) -0.0020(15) 0.0001(17) -0.0106(18)
C18 0.023(2) 0.0200(19) 0.0188(19) -0.0006(15) 0.0003(17) -0.0132(18)
C19 0.026(2) 0.029(2) 0.022(2) -0.0054(17) 0.0026(18) -0.018(2)
C20 0.032(3) 0.030(2) 0.023(2) -0.0007(18) 0.0036(19) -0.019(2)
C21 0.036(3) 0.021(2) 0.027(2) -0.0004(17) 0.001(2) -0.019(2)
C22 0.032(3) 0.0195(19) 0.024(2) -0.0039(17) 0.0027(19) -0.0139(19)
C23 0.027(2) 0.022(2) 0.018(2) -0.0010(16) -0.0012(17) -0.0152(19)
C24 0.025(2) 0.0181(19) 0.026(2) -0.0006(17) 0.0035(18) -0.0107(18)
C25 0.049(3) 0.020(2) 0.031(3) -0.0046(18) 0.011(2) -0.020(2)
N11 0.0180(17) 0.0167(16) 0.0224(18) -0.0031(13) 0.0017(14) -0.0083(14)
O11 0.0211(15) 0.0216(14) 0.0180(14) -0.0057(11) 0.0021(12) -0.0136(13)
O12 0.0261(16) 0.0184(13) 0.0204(15) -0.0035(11) 0.0045(13) -0.0139(13)
O13 0.0210(15) 0.0226(14) 0.0170(14) -0.0023(12) 0.0040(12) -0.0097(13)
C31 0.019(2) 0.0188(18) 0.0180(19) -0.0020(15) -0.0012(16) -0.0089(17)
C32 0.026(2) 0.0166(18) 0.024(2) -0.0014(16) -0.0049(18) -0.0099(18)
C33 0.034(3) 0.021(2) 0.0150(19) -0.0018(16) -0.0003(18) -0.013(2)
C34 0.030(2) 0.022(2) 0.0162(19) -0.0021(16) 0.0034(17) -0.0129(19)
C35 0.022(2) 0.0154(17) 0.0160(19) 0.0004(14) -0.0055(16) -0.0093(17)
C36 0.018(2) 0.0168(18) 0.020(2) -0.0051(15) -0.0033(16) -0.0070(17)
C37 0.0164(19) 0.0175(18) 0.020(2) -0.0035(15) -0.0015(16) -0.0079(16)
C38 0.0136(19) 0.026(2) 0.025(2) -0.0014(17) -0.0034(17) -0.0124(18)
C39 0.020(2) 0.027(2) 0.033(2) -0.0057(19) 0.0039(19) -0.0148(19)
C40 0.027(3) 0.037(3) 0.038(3) -0.004(2) 0.000(2) -0.023(2)
C41 0.031(3) 0.051(3) 0.033(3) -0.008(2) 0.009(2) -0.031(3)
C42 0.020(2) 0.043(3) 0.036(3) -0.017(2) 0.009(2) -0.018(2)
C43 0.018(2) 0.026(2) 0.029(2) -0.0105(18) 0.0007(18) -0.0105(18)
C44 0.019(2) 0.026(2) 0.034(3) -0.0078(19) -0.0029(19) -0.0084(19)
C45 0.029(2) 0.034(2) 0.025(2) -0.0109(19) 0.0116(19) -0.021(2)
N31 0.0172(17) 0.0222(17) 0.0200(17) -0.0058(14) 0.0014(14) -0.0107(15)
O31 0.0219(15) 0.0179(13) 0.0161(14) -0.0043(11) 0.0003(12) -0.0112(12)
O32 0.0234(16) 0.0252(15) 0.0182(14) -0.0047(12) 0.0040(12) -0.0163(13)
O33 0.0167(15) 0.0211(14) 0.0298(17) -0.0051(13) -0.0028(13) -0.0085(13)
C51 0.023(2) 0.0210(19) 0.021(2) -0.0055(16) -0.0011(17) -0.0119(18)
C52 0.029(2) 0.0202(19) 0.020(2) 0.0002(16) -0.0039(18) -0.0137(19)
C53 0.030(2) 0.023(2) 0.023(2) 0.0008(17) -0.0108(19) -0.015(2)
C54 0.022(2) 0.022(2) 0.029(2) -0.0025(17) -0.0073(18) -0.0120(19)
C55 0.021(2) 0.0186(18) 0.0185(19) 0.0003(15) -0.0025(16) -0.0132(17)
C56 0.019(2) 0.0178(18) 0.0183(19) -0.0004(15) -0.0038(16) -0.0099(17)
C57 0.028(2) 0.025(2) 0.022(2) -0.0007(17) -0.0004(19) -0.015(2)
C58 0.023(2) 0.029(2) 0.021(2) -0.0042(17) 0.0031(18) -0.0173(19)
C59 0.031(3) 0.037(3) 0.029(2) 0.000(2) 0.005(2) -0.021(2)
C60 0.036(3) 0.038(3) 0.039(3) -0.007(2) 0.010(2) -0.025(2)
C61 0.030(3) 0.043(3) 0.037(3) -0.014(2) 0.012(2) -0.027(2)
C62 0.018(2) 0.028(2) 0.038(3) -0.010(2) 0.005(2) -0.0110(19)
C63 0.017(2) 0.028(2) 0.026(2) -0.0081(18) 0.0012(17) -0.0125(19)
C64 0.017(2) 0.029(2) 0.030(2) -0.0060(19) 0.0040(18) -0.0117(19)
C65 0.018(2) 0.042(3) 0.037(3) 0.011(2) -0.005(2) -0.015(2)
N51 0.0204(19) 0.0221(17) 0.0251(19) -0.0016(14) 0.0001(15) -0.0128(16)
O51 0.0169(14) 0.0228(14) 0.0169(14) -0.0008(11) -0.0032(11) -0.0118(12)
O52 0.0175(15) 0.0239(14) 0.0243(16) 0.0015(12) 0.0002(12) -0.0131(13)
O53 0.0185(15) 0.0236(15) 0.0233(16) -0.0001(12) -0.0006(13) -0.0092(13)
C71 0.016(2) 0.0216(19) 0.020(2) -0.0033(16) -0.0013(16) -0.0082(17)
C72 0.020(2) 0.026(2) 0.022(2) -0.0089(17) -0.0012(17) -0.0120(18)
C73 0.024(2) 0.034(2) 0.018(2) -0.0034(18) 0.0007(17) -0.017(2)
C74 0.017(2) 0.031(2) 0.019(2) -0.0014(17) 0.0007(17) -0.0124(19)
C75 0.0139(19) 0.024(2) 0.021(2) -0.0038(16) 0.0012(16) -0.0111(17)
C76 0.0123(18) 0.0205(19) 0.0188(19) -0.0047(15) 0.0006(15) -0.0066(16)
C77 0.0158(19) 0.0187(18) 0.023(2) -0.0048(16) 0.0016(16) -0.0106(16)
C78 0.018(2) 0.0196(19) 0.022(2) -0.0039(16) -0.0002(17) -0.0115(17)
C79 0.022(2) 0.025(2) 0.034(3) -0.0005(19) -0.001(2) -0.0126(19)
C80 0.026(2) 0.030(2) 0.038(3) -0.001(2) 0.001(2) -0.021(2)
C81 0.030(3) 0.031(2) 0.032(3) -0.001(2) 0.003(2) -0.021(2)
C82 0.025(2) 0.022(2) 0.032(2) 0.0012(18) -0.007(2) -0.0115(19)
C83 0.020(2) 0.0203(19) 0.025(2) -0.0010(16) -0.0029(17) -0.0124(18)
C84 0.023(2) 0.021(2) 0.028(2) -0.0055(17) 0.0012(18) -0.0138(18)
C85 0.032(3) 0.029(2) 0.023(2) 0.0060(18) -0.0040(19) -0.019(2)
N71 0.0157(17) 0.0183(16) 0.0248(18) 0.0002(14) -0.0021(14) -0.0095(14)
O71 0.0200(15) 0.0222(14) 0.0146(13) -0.0006(11) -0.0016(11) -0.0128(13)
O72 0.0246(16) 0.0255(15) 0.0179(14) 0.0018(12) -0.0026(12) -0.0168(14)
O73 0.0177(15) 0.0189(14) 0.0308(17) -0.0037(12) -0.0026(13) -0.0101(13)
N91 0.035(2) 0.037(2) 0.031(2) -0.0034(19) -0.0040(19) -0.017(2)
O91 0.060(4) 0.060(3) 0.108(5) -0.016(3) -0.013(3) -0.010(3)
O92 0.0247(17) 0.0254(15) 0.0277(17) -0.0032(13) 0.0032(14) -0.0163(14)
O93 0.0214(16) 0.0219(15) 0.0328(18) 0.0000(13) 0.0014(14) -0.0125(13)
N101 0.031(2) 0.028(2) 0.041(2) -0.0109(19) 0.006(2) -0.0150(19)
O101 0.073(3) 0.072(3) 0.054(3) -0.016(2) 0.022(2) -0.060(3)
O102 0.030(2) 0.062(3) 0.097(4) -0.013(3) -0.001(2) -0.028(2)
O103 0.033(2) 0.048(2) 0.052(3) -0.007(2) -0.0028(19) -0.015(2)
N111 0.028(2) 0.040(2) 0.031(2) -0.0047(19) -0.0006(19) -0.013(2)
O111 0.039(2) 0.066(3) 0.040(2) -0.015(2) 0.0043(19) -0.023(2)
O112 0.037(2) 0.038(2) 0.043(2) -0.0007(17) -0.0020(18) -0.0160(18)
O113 0.038(2) 0.037(2) 0.046(2) -0.0035(18) 0.0049(19) -0.0171(18)

loop_
_atom_type_symbol
_atom_type_description
_atom_type_scat_dispersion_real
_atom_type_scat_dispersion_imag
_atom_type_scat_source
C C 0.0033 0.0016 'International Tables Vol C Tables 4.2.6.8 and 6.1.1.4'
H H 0.0000 0.0000 'International Tables Vol C Tables 4.2.6.8 and 6.1.1.4'
Ce Ce -0.2486 2.6331 'International Tables Vol C Tables 4.2.6.8 and 6.1.1.4'
Co Co 0.3494 0.9721 'International Tables Vol C Tables 4.2.6.8 and 6.1.1.4'
N N 0.0061 0.0033 'International Tables Vol C Tables 4.2.6.8 and 6.1.1.4'
O O 0.0106 0.0060 'International Tables Vol C Tables 4.2.6.8 and 6.1.1.4'

loop_
_geom_angle_atom_site_label_1
_geom_angle_atom_site_label_2
_geom_angle_atom_site_label_3
_geom_angle
_geom_angle_site_symmetry_1
_geom_angle_site_symmetry_3
_geom_angle_publ_flag
O11 Ce O51 146.91(10) . . ?
O11 Ce O71 116.80(9) . . ?
O51 Ce O71 61.97(9) . . ?
O11 Ce O92 84.89(10) . . ?
O51 Ce O92 127.46(10) . . ?
O71 Ce O92 111.95(10) . . ?
O11 Ce O93 130.09(10) . . ?
O51 Ce O93 82.28(10) . . ?
O71 Ce O93 70.87(10) . . ?
O92 Ce O93 50.78(10) . . ?
O11 Ce O31 62.45(9) . . ?
O51 Ce O31 116.75(9) . . ?
O71 Ce O31 176.81(9) . . ?
O92 Ce O31 71.21(10) . . ?
O93 Ce O31 112.09(10) . . ?
O11 Ce O72 70.61(10) . . ?
O51 Ce O72 121.62(9) . . ?
O71 Ce O72 59.97(9) . . ?
O92 Ce O72 71.88(10) . . ?
O93 Ce O72 74.06(10) . . ?
O31 Ce O72 121.55(9) . . ?
O11 Ce O52 91.87(10) . . ?
O51 Ce O52 59.98(9) . . ?
O71 Ce O52 106.00(9) . . ?
O92 Ce O52 138.93(10) . . ?
O93 Ce O52 135.60(10) . . ?
O31 Ce O52 71.11(9) . . ?
O72 Ce O52 144.52(9) . . ?
O11 Ce O32 121.79(9) . . ?
O51 Ce O32 70.08(9) . . ?
O71 Ce O32 121.40(9) . . ?
O92 Ce O32 72.97(10) . . ?
O93 Ce O32 71.21(10) . . ?
O31 Ce O32 59.54(9) . . ?
O72 Ce O32 141.19(9) . . ?
O52 Ce O32 74.29(9) . . ?
O11 Ce O12 60.13(9) . . ?
O51 Ce O12 92.83(9) . . ?
O71 Ce O12 68.42(9) . . ?
O92 Ce O12 135.97(10) . . ?
O93 Ce O12 136.00(10) . . ?
O31 Ce O12 109.08(9) . . ?
O72 Ce O12 71.70(9) . . ?
O52 Ce O12 72.82(9) . . ?
O32 Ce O12 147.10(9) . . ?
O11 Ce N91 107.60(12) . . ?
O51 Ce N91 105.49(12) . . ?
O71 Ce N91 91.19(11) . . ?
O92 Ce N91 25.34(11) . . ?
O93 Ce N91 25.45(11) . . ?
O31 Ce N91 91.98(11) . . ?
O72 Ce N91 70.54(11) . . ?
O52 Ce N91 144.90(11) . . ?
O32 Ce N91 70.65(11) . . ?
O12 Ce N91 142.21(11) . . ?
O11 Co1 O31 78.27(11) . . ?
O11 Co1 N31 161.48(14) . . ?
O31 Co1 N31 90.03(13) . . ?
O11 Co1 N11 85.54(13) . . ?
O31 Co1 N11 153.94(13) . . ?
N31 Co1 N11 110.14(14) . . ?
O11 Co1 O33 86.57(12) . . ?
O31 Co1 O33 110.00(12) . . ?
N31 Co1 O33 84.00(13) . . ?
N11 Co1 O33 89.02(13) . . ?
O11 Co1 O13 105.34(12) . . ?
O31 Co1 O13 82.26(11) . . ?
N31 Co1 O13 86.98(13) . . ?
N11 Co1 O13 82.52(12) . . ?
O33 Co1 O13 164.71(12) . . ?
O51 Co2 N71 156.79(13) . . ?
O51 Co2 O71 76.94(12) . . ?
N71 Co2 O71 89.02(13) . . ?
O51 Co2 N51 85.42(13) . . ?
N71 Co2 N51 113.58(15) . . ?
O71 Co2 N51 153.12(13) . . ?
O51 Co2 O53 105.64(12) . . ?
N71 Co2 O53 90.01(13) . . ?
O71 Co2 O53 81.03(12) . . ?
N51 Co2 O53 84.47(13) . . ?
O51 Co2 O73 85.81(12) . . ?
N71 Co2 O73 81.86(13) . . ?
O71 Co2 O73 110.44(12) . . ?
N51 Co2 O73 87.98(13) . . ?
O53 Co2 O73 165.67(12) . . ?
C16 C11 C12 118.9(4) . . ?
C16 C11 C17 123.2(4) . . ?
C12 C11 C17 117.8(4) . . ?
C13 C12 C11 121.0(4) . . ?
C13 C12 H12A 119.5 . . ?
C11 C12 H12A 119.5 . . ?
C12 C13 C14 120.2(4) . . ?
C12 C13 H13A 119.9 . . ?
C14 C13 H13A 119.9 . . ?
C15 C14 C13 119.7(4) . . ?
C15 C14 H14A 120.2 . . ?
C13 C14 H14A 120.2 . . ?
O12 C15 C14 125.3(4) . . ?
O12 C15 C16 113.5(4) . . ?
C14 C15 C16 121.2(4) . . ?
O11 C16 C11 123.9(4) . . ?
O11 C16 C15 117.2(4) . . ?
C11 C16 C15 119.0(4) . . ?
N11 C17 C11 125.2(4) . . ?
N11 C17 H17A 117.4 . . ?
C11 C17 H17A 117.4 . . ?
C23 C18 C19 120.6(4) . . ?
C23 C18 N11 118.4(4) . . ?
C19 C18 N11 121.0(4) . . ?
C20 C19 C18 120.0(4) . . ?
C20 C19 H19A 120.0 . . ?
C18 C19 H19A 120.0 . . ?
C21 C20 C19 119.8(4) . . ?
C21 C20 H20A 120.1 . . ?
C19 C20 H20A 120.1 . . ?
C20 C21 C22 120.1(4) . . ?
C20 C21 H21A 120.0 . . ?
C22 C21 H21A 120.0 . . ?
C23 C22 C21 120.9(4) . . ?
C23 C22 H22A 119.5 . . ?
C21 C22 H22A 119.5 . . ?
C22 C23 C18 118.4(4) . . ?
C22 C23 C24 119.7(4) . . ?
C18 C23 C24 121.5(4) . . ?
O13 C24 C23 111.1(4) . . ?
O13 C24 H24A 109.4 . . ?
C23 C24 H24A 109.4 . . ?
O13 C24 H24B 109.4 . . ?
C23 C24 H24B 109.4 . . ?
H24A C24 H24B 108.0 . . ?
O12 C25 H25A 109.5 . . ?
O12 C25 H25B 109.5 . . ?
H25A C25 H25B 109.5 . . ?
O12 C25 H25C 109.5 . . ?
H25A C25 H25C 109.5 . . ?
H25B C25 H25C 109.5 . . ?
C17 N11 C18 117.4(4) . . ?
C17 N11 Co1 123.4(3) . . ?
C18 N11 Co1 118.4(3) . . ?
C16 O11 Co1 122.4(3) . . ?
C16 O11 Ce 126.2(2) . . ?
Co1 O11 Ce 111.05(12) . . ?
C15 O12 C25 116.8(3) . . ?
C15 O12 Ce 115.9(2) . . ?
C25 O12 Ce 124.6(3) . . ?
C24 O13 Co1 122.6(2) . . ?
C24 O13 H13 118.7 . . ?
Co1 O13 H13 118.7 . . ?
C32 C31 C36 119.3(4) . . ?
C32 C31 C37 115.4(4) . . ?
C36 C31 C37 125.3(4) . . ?
C33 C32 C31 121.1(4) . . ?
C33 C32 H32A 119.5 . . ?
C31 C32 H32A 119.5 . . ?
C32 C33 C34 119.8(4) . . ?
C32 C33 H33A 120.1 . . ?
C34 C33 H33A 120.1 . . ?
C35 C34 C33 120.2(4) . . ?
C35 C34 H34A 119.9 . . ?
C33 C34 H34A 119.9 . . ?
C34 C35 O32 123.4(4) . . ?
C34 C35 C36 122.2(4) . . ?
O32 C35 C36 114.4(3) . . ?
O31 C36 C35 118.3(4) . . ?
O31 C36 C31 124.3(4) . . ?
C35 C36 C31 117.4(4) . . ?
N31 C37 C31 126.0(4) . . ?
N31 C37 H37A 117.0 . . ?
C31 C37 H37A 117.0 . . ?
C39 C38 C43 121.0(4) . . ?
C39 C38 N31 122.3(4) . . ?
C43 C38 N31 116.5(4) . . ?
C38 C39 C40 119.5(4) . . ?
C38 C39 H39A 120.3 . . ?
C40 C39 H39A 120.3 . . ?
C41 C40 C39 120.4(5) . . ?
C41 C40 H40A 119.8 . . ?
C39 C40 H40A 119.8 . . ?
C40 C41 C42 120.3(5) . . ?
C40 C41 H41A 119.9 . . ?
C42 C41 H41A 119.9 . . ?
C41 C42 C43 120.7(4) . . ?
C41 C42 H42A 119.7 . . ?
C43 C42 H42A 119.7 . . ?
C42 C43 C38 118.2(4) . . ?
C42 C43 C44 121.9(4) . . ?
C38 C43 C44 119.9(4) . . ?
O33 C44 C43 112.7(4) . . ?
O33 C44 H44A 109.0 . . ?
C43 C44 H44A 109.0 . . ?
O33 C44 H44B 109.0 . . ?
C43 C44 H44B 109.0 . . ?
H44A C44 H44B 107.8 . . ?
O32 C45 H45A 109.5 . . ?
O32 C45 H45B 109.5 . . ?
H45A C45 H45B 109.5 . . ?
O32 C45 H45C 109.5 . . ?
H45A C45 H45C 109.5 . . ?
H45B C45 H45C 109.5 . . ?
C37 N31 C38 119.5(4) . . ?
C37 N31 Co1 125.5(3) . . ?
C38 N31 Co1 114.9(3) . . ?
C36 O31 Co1 124.3(3) . . ?
C36 O31 Ce 126.1(3) . . ?
Co1 O31 Ce 105.11(11) . . ?
C35 O32 C45 115.8(3) . . ?
C35 O32 Ce 121.3(2) . . ?
C45 O32 Ce 122.0(2) . . ?
C44 O33 Co1 119.3(2) . . ?
C44 O33 H33 120.4 . . ?
Co1 O33 H33 120.4 . . ?
C56 C51 C52 118.6(4) . . ?
C56 C51 C57 122.4(4) . . ?
C52 C51 C57 119.0(4) . . ?
C53 C52 C51 121.3(4) . . ?
C53 C52 H52A 119.4 . . ?
C51 C52 H52A 119.4 . . ?
C52 C53 C54 120.1(4) . . ?
C52 C53 H53A 119.9 . . ?
C54 C53 H53A 119.9 . . ?
C55 C54 C53 119.8(4) . . ?
C55 C54 H54A 120.1 . . ?
C53 C54 H54A 120.1 . . ?
C54 C55 O52 126.4(4) . . ?
C54 C55 C56 120.6(4) . . ?
O52 C55 C56 113.0(4) . . ?
O51 C56 C51 123.6(4) . . ?
O51 C56 C55 116.9(4) . . ?
C51 C56 C55 119.4(4) . . ?
N51 C57 C51 125.3(4) . . ?
N51 C57 H57A 117.4 . . ?
C51 C57 H57A 117.4 . . ?
C59 C58 C63 121.4(4) . . ?
C59 C58 N51 120.8(4) . . ?
C63 C58 N51 117.8(4) . . ?
C58 C59 C60 118.7(5) . . ?
C58 C59 H59A 120.7 . . ?
C60 C59 H59A 120.7 . . ?
C61 C60 C59 120.7(5) . . ?
C61 C60 H60A 119.6 . . ?
C59 C60 H60A 119.6 . . ?
C60 C61 C62 119.9(5) . . ?
C60 C61 H61A 120.0 . . ?
C62 C61 H61A 120.0 . . ?
C63 C62 C61 120.8(5) . . ?
C63 C62 H62A 119.6 . . ?
C61 C62 H62A 119.6 . . ?
C62 C63 C58 118.4(4) . . ?
C62 C63 C64 119.7(4) . . ?
C58 C63 C64 121.7(4) . . ?
O53 C64 C63 110.6(3) . . ?
O53 C64 H64A 109.5 . . ?
C63 C64 H64A 109.5 . . ?
O53 C64 H64B 109.5 . . ?
C63 C64 H64B 109.5 . . ?
H64A C64 H64B 108.1 . . ?
O52 C65 H65A 109.5 . . ?
O52 C65 H65B 109.5 . . ?
H65A C65 H65B 109.5 . . ?
O52 C65 H65C 109.5 . . ?
H65A C65 H65C 109.5 . . ?
H65B C65 H65C 109.5 . . ?
C57 N51 C58 118.6(4) . . ?
C57 N51 Co2 124.3(3) . . ?
C58 N51 Co2 116.9(3) . . ?
C56 O51 Co2 122.2(3) . . ?
C56 O51 Ce 124.9(2) . . ?
Co2 O51 Ce 112.09(12) . . ?
C55 O52 C65 117.9(4) . . ?
C55 O52 Ce 116.7(2) . . ?
C65 O52 Ce 124.7(3) . . ?
C64 O53 Co2 121.6(3) . . ?
C64 O53 H53 119.2 . . ?
Co2 O53 H53 119.2 . . ?
C76 C71 C72 120.0(4) . . ?
C76 C71 C77 124.1(4) . . ?
C72 C71 C77 116.0(4) . . ?
C73 C72 C71 121.2(4) . . ?
C73 C72 H72A 119.4 . . ?
C71 C72 H72A 119.4 . . ?
C72 C73 C74 119.7(4) . . ?
C72 C73 H73A 120.2 . . ?
C74 C73 H73A 120.2 . . ?
C75 C74 C73 119.6(4) . . ?
C75 C74 H74A 120.2 . . ?
C73 C74 H74A 120.2 . . ?
C74 C75 O72 124.2(4) . . ?
C74 C75 C76 123.1(4) . . ?
O72 C75 C76 112.7(4) . . ?
O71 C76 C71 124.8(4) . . ?
O71 C76 C75 118.8(4) . . ?
C71 C76 C75 116.4(4) . . ?
N71 C77 C71 126.3(4) . . ?
N71 C77 H77A 116.8 . . ?
C71 C77 H77A 116.8 . . ?
C83 C78 C79 121.3(4) . . ?
C83 C78 N71 117.3(4) . . ?
C79 C78 N71 121.3(4) . . ?
C80 C79 C78 119.7(4) . . ?
C80 C79 H79A 120.1 . . ?
C78 C79 H79A 120.1 . . ?
C81 C80 C79 119.3(4) . . ?
C81 C80 H80A 120.3 . . ?
C79 C80 H80A 120.3 . . ?
C80 C81 C82 120.8(4) . . ?
C80 C81 H81A 119.6 . . ?
C82 C81 H81A 119.6 . . ?
C83 C82 C81 120.5(4) . . ?
C83 C82 H82A 119.8 . . ?
C81 C82 H82A 119.8 . . ?
C82 C83 C78 118.3(4) . . ?
C82 C83 C84 120.7(4) . . ?
C78 C83 C84 120.8(4) . . ?
O73 C84 C83 111.0(3) . . ?
O73 C84 H84A 109.4 . . ?
C83 C84 H84A 109.4 . . ?
O73 C84 H84B 109.4 . . ?
C83 C84 H84B 109.4 . . ?
H84A C84 H84B 108.0 . . ?
O72 C85 H85A 109.5 . . ?
O72 C85 H85B 109.5 . . ?
H85A C85 H85B 109.5 . . ?
O72 C85 H85C 109.5 . . ?
H85A C85 H85C 109.5 . . ?
H85B C85 H85C 109.5 . . ?
C77 N71 C78 118.9(4) . . ?
C77 N71 Co2 126.9(3) . . ?
C78 N71 Co2 114.2(3) . . ?
C76 O71 Co2 126.2(3) . . ?
C76 O71 Ce 126.2(3) . . ?
Co2 O71 Ce 106.41(11) . . ?
C75 O72 C85 115.2(3) . . ?
C75 O72 Ce 121.6(2) . . ?
C85 O72 Ce 123.3(2) . . ?
C84 O73 Co2 122.1(3) . . ?
C84 O73 H73 119.0 . . ?
Co2 O73 H73 119.0 . . ?
O92 N91 O93 119.5(4) . . ?
O92 N91 O91 120.5(4) . . ?
O93 N91 O91 120.0(4) . . ?
O92 N91 Ce 59.6(2) . . ?
O93 N91 Ce 59.9(2) . . ?
O91 N91 Ce 177.6(3) . . ?
N91 O92 Ce 95.1(3) . . ?
N91 O93 Ce 94.6(3) . . ?
O102 N101 O101 121.6(5) . . ?
O102 N101 O103 122.3(5) . . ?
O101 N101 O103 116.1(5) . . ?
O113 N111 O111 121.7(5) . . ?
O113 N111 O112 118.9(4) . . ?
O111 N111 O112 119.5(5) . . ?

loop_
_geom_bond_atom_site_label_1
_geom_bond_atom_site_label_2
_geom_bond_distance
_geom_bond_site_symmetry_2
_geom_bond_publ_flag
Ce O11 2.417(3) . ?
Ce O51 2.420(3) . ?
Ce O71 2.527(3) . ?
Ce O92 2.552(3) . ?
Ce O93 2.559(3) . ?
Ce O31 2.567(3) . ?
Ce O72 2.654(3) . ?
Ce O52 2.667(3) . ?
Ce O32 2.692(3) . ?
Ce O12 2.695(3) . ?
Ce N91 2.948(5) . ?
Co1 O11 2.043(3) . ?
Co1 O31 2.055(3) . ?
Co1 N31 2.055(4) . ?
Co1 N11 2.082(4) . ?
Co1 O33 2.188(3) . ?
Co1 O13 2.236(3) . ?
Co2 O51 2.024(3) . ?
Co2 N71 2.043(4) . ?
Co2 O71 2.072(3) . ?
Co2 N51 2.095(4) . ?
Co2 O53 2.187(3) . ?
Co2 O73 2.220(3) . ?
C11 C16 1.405(6) . ?
C11 C12 1.417(6) . ?
C11 C17 1.445(6) . ?
C12 C13 1.380(6) . ?
C12 H12A 0.9500 . ?
C13 C14 1.397(6) . ?
C13 H13A 0.9500 . ?
C14 C15 1.383(6) . ?
C14 H14A 0.9500 . ?
C15 O12 1.380(5) . ?
C15 C16 1.416(5) . ?
C16 O11 1.323(5) . ?
C17 N11 1.293(5) . ?
C17 H17A 0.9500 . ?
C18 C23 1.401(6) . ?
C18 C19 1.401(6) . ?
C18 N11 1.438(5) . ?
C19 C20 1.387(6) . ?
C19 H19A 0.9500 . ?
C20 C21 1.383(7) . ?
C20 H20A 0.9500 . ?
C21 C22 1.404(6) . ?
C21 H21A 0.9500 . ?
C22 C23 1.386(6) . ?
C22 H22A 0.9500 . ?
C23 C24 1.503(6) . ?
C24 O13 1.443(5) . ?
C24 H24A 0.9900 . ?
C24 H24B 0.9900 . ?
C25 O12 1.434(5) . ?
C25 H25A 0.9800 . ?
C25 H25B 0.9800 . ?
C25 H25C 0.9800 . ?
O13 H13 0.9500 . ?
C31 C32 1.415(6) . ?
C31 C36 1.423(6) . ?
C31 C37 1.440(6) . ?
C32 C33 1.382(6) . ?
C32 H32A 0.9500 . ?
C33 C34 1.389(6) . ?
C33 H33A 0.9500 . ?
C34 C35 1.374(5) . ?
C34 H34A 0.9500 . ?
C35 O32 1.382(5) . ?
C35 C36 1.413(6) . ?
C36 O31 1.325(5) . ?
C37 N31 1.285(5) . ?
C37 H37A 0.9500 . ?
C38 C39 1.382(6) . ?
C38 C43 1.413(6) . ?
C38 N31 1.422(5) . ?
C39 C40 1.387(6) . ?
C39 H39A 0.9500 . ?
C40 C41 1.381(7) . ?
C40 H40A 0.9500 . ?
C41 C42 1.386(7) . ?
C41 H41A 0.9500 . ?
C42 C43 1.391(7) . ?
C42 H42A 0.9500 . ?
C43 C44 1.504(6) . ?
C44 O33 1.445(5) . ?
C44 H44A 0.9900 . ?
C44 H44B 0.9900 . ?
C45 O32 1.450(5) . ?
C45 H45A 0.9800 . ?
C45 H45B 0.9800 . ?
C45 H45C 0.9800 . ?
O33 H33 0.9500 . ?
C51 C56 1.404(6) . ?
C51 C52 1.406(6) . ?
C51 C57 1.453(6) . ?
C52 C53 1.368(7) . ?
C52 H52A 0.9500 . ?
C53 C54 1.400(6) . ?
C53 H53A 0.9500 . ?
C54 C55 1.374(6) . ?
C54 H54A 0.9500 . ?
C55 O52 1.376(5) . ?
C55 C56 1.409(6) . ?
C56 O51 1.333(5) . ?
C57 N51 1.298(6) . ?
C57 H57A 0.9500 . ?
C58 C59 1.392(6) . ?
C58 C63 1.398(7) . ?
C58 N51 1.445(6) . ?
C59 C60 1.403(7) . ?
C59 H59A 0.9500 . ?
C60 C61 1.371(8) . ?
C60 H60A 0.9500 . ?
C61 C62 1.399(7) . ?
C61 H61A 0.9500 . ?
C62 C63 1.390(6) . ?
C62 H62A 0.9500 . ?
C63 C64 1.518(7) . ?
C64 O53 1.437(5) . ?
C64 H64A 0.9900 . ?
C64 H64B 0.9900 . ?
C65 O52 1.431(5) . ?
C65 H65A 0.9800 . ?
C65 H65B 0.9800 . ?
C65 H65C 0.9800 . ?
O53 H53 0.9500 . ?
C71 C76 1.414(6) . ?
C71 C72 1.424(6) . ?
C71 C77 1.450(6) . ?
C72 C73 1.368(6) . ?
C72 H72A 0.9500 . ?
C73 C74 1.404(6) . ?
C73 H73A 0.9500 . ?
C74 C75 1.370(6) . ?
C74 H74A 0.9500 . ?
C75 O72 1.387(5) . ?
C75 C76 1.421(6) . ?
C76 O71 1.311(5) . ?
C77 N71 1.292(5) . ?
C77 H77A 0.9500 . ?
C78 C83 1.396(6) . ?
C78 C79 1.396(6) . ?
C78 N71 1.433(5) . ?
C79 C80 1.390(6) . ?
C79 H79A 0.9500 . ?
C80 C81 1.386(7) . ?
C80 H80A 0.9500 . ?
C81 C82 1.396(7) . ?
C81 H81A 0.9500 . ?
C82 C83 1.391(6) . ?
C82 H82A 0.9500 . ?
C83 C84 1.503(6) . ?
C84 O73 1.434(5) . ?
C84 H84A 0.9900 . ?
C84 H84B 0.9900 . ?
C85 O72 1.438(5) . ?
C85 H85A 0.9800 . ?
C85 H85B 0.9800 . ?
C85 H85C 0.9800 . ?
O73 H73 0.9500 . ?
N91 O92 1.267(5) . ?
N91 O93 1.271(5) . ?
N91 O91 1.513(7) . ?
N101 O102 1.228(6) . ?
N101 O101 1.253(6) . ?
N101 O103 1.256(6) . ?
N111 O113 1.231(6) . ?
N111 O111 1.236(6) . ?
N111 O112 1.291(6) . ?
O1S C1S 1.445(7) . ?
C2S O2S 1.351(10) . ?
O3S C3S 1.374(10) . ?
O4S C4S 1.384(10) . ?

loop_
_geom_hbond_atom_site_label_D
_geom_hbond_atom_site_label_H
_geom_hbond_atom_site_label_A
_geom_hbond_distance_DH
_geom_hbond_distance_HA
_geom_hbond_distance_DA
_geom_hbond_angle_DHA
_geom_hbond_site_symmetry_A
C52 H52A O101 0.95 2.48 3.324(6) 148.5 2_756
C74 H74A O113 0.95 2.44 3.375(6) 166.9 2_765

loop_
_geom_torsion_atom_site_label_1
_geom_torsion_atom_site_label_2
_geom_torsion_atom_site_label_3
_geom_torsion_atom_site_label_4
_geom_torsion
_geom_torsion_site_symmetry_1
_geom_torsion_site_symmetry_2
_geom_torsion_site_symmetry_3
_geom_torsion_site_symmetry_4
_geom_torsion_publ_flag
C16 C11 C12 C13 -0.8(7) . . . . ?
C17 C11 C12 C13 -177.0(5) . . . . ?
C11 C12 C13 C14 0.8(7) . . . . ?
C12 C13 C14 C15 -0.1(8) . . . . ?
C13 C14 C15 O12 179.5(4) . . . . ?
C13 C14 C15 C16 -0.7(7) . . . . ?
C12 C11 C16 O11 -179.0(4) . . . . ?
C17 C11 C16 O11 -3.1(7) . . . . ?
C12 C11 C16 C15 0.0(6) . . . . ?
C17 C11 C16 C15 175.9(4) . . . . ?
O12 C15 C16 O11 -0.4(6) . . . . ?
C14 C15 C16 O11 179.8(4) . . . . ?
O12 C15 C16 C11 -179.5(4) . . . . ?
C14 C15 C16 C11 0.8(6) . . . . ?
C16 C11 C17 N11 12.0(7) . . . . ?
C12 C11 C17 N11 -172.0(4) . . . . ?
C23 C18 C19 C20 -3.4(7) . . . . ?
N11 C18 C19 C20 177.4(4) . . . . ?
C18 C19 C20 C21 1.7(7) . . . . ?
C19 C20 C21 C22 0.4(7) . . . . ?
C20 C21 C22 C23 -0.9(7) . . . . ?
C21 C22 C23 C18 -0.8(7) . . . . ?
C21 C22 C23 C24 -174.5(4) . . . . ?
C19 C18 C23 C22 2.9(7) . . . . ?
N11 C18 C23 C22 -177.8(4) . . . . ?
C19 C18 C23 C24 176.5(4) . . . . ?
N11 C18 C23 C24 -4.2(6) . . . . ?
C22 C23 C24 O13 -129.5(4) . . . . ?
C18 C23 C24 O13 57.0(5) . . . . ?
C11 C17 N11 C18 -175.7(4) . . . . ?
C11 C17 N11 Co1 15.2(6) . . . . ?
C23 C18 N11 C17 132.8(4) . . . . ?
C19 C18 N11 C17 -47.9(6) . . . . ?
C23 C18 N11 Co1 -57.5(5) . . . . ?
C19 C18 N11 Co1 121.8(4) . . . . ?
C11 C16 O11 Co1 -31.9(5) . . . . ?
C15 C16 O11 Co1 149.1(3) . . . . ?
C11 C16 O11 Ce 155.7(3) . . . . ?
C15 C16 O11 Ce -23.3(5) . . . . ?
C14 C15 O12 C25 1.3(6) . . . . ?
C16 C15 O12 C25 -178.5(4) . . . . ?
C14 C15 O12 Ce -161.1(4) . . . . ?
C16 C15 O12 Ce 19.1(4) . . . . ?
C23 C24 O13 Co1 -45.8(4) . . . . ?
C36 C31 C32 C33 -3.4(6) . . . . ?
C37 C31 C32 C33 176.9(4) . . . . ?
C31 C32 C33 C34 0.7(7) . . . . ?
C32 C33 C34 C35 1.5(7) . . . . ?
C33 C34 C35 O32 178.1(4) . . . . ?
C33 C34 C35 C36 -0.9(7) . . . . ?
C34 C35 C36 O31 178.9(4) . . . . ?
O32 C35 C36 O31 -0.2(5) . . . . ?
C34 C35 C36 C31 -1.7(6) . . . . ?
O32 C35 C36 C31 179.2(4) . . . . ?
C32 C31 C36 O31 -176.8(4) . . . . ?
C37 C31 C36 O31 2.9(7) . . . . ?
C32 C31 C36 C35 3.8(6) . . . . ?
C37 C31 C36 C35 -176.5(4) . . . . ?
C32 C31 C37 N31 -173.5(4) . . . . ?
C36 C31 C37 N31 6.8(7) . . . . ?
C43 C38 C39 C40 0.9(7) . . . . ?
N31 C38 C39 C40 -174.4(4) . . . . ?
C38 C39 C40 C41 0.9(8) . . . . ?
C39 C40 C41 C42 -2.0(8) . . . . ?
C40 C41 C42 C43 1.2(8) . . . . ?
C41 C42 C43 C38 0.6(7) . . . . ?
C41 C42 C43 C44 -177.6(5) . . . . ?
C39 C38 C43 C42 -1.7(7) . . . . ?
N31 C38 C43 C42 173.9(4) . . . . ?
C39 C38 C43 C44 176.6(4) . . . . ?
N31 C38 C43 C44 -7.9(6) . . . . ?
C42 C43 C44 O33 -120.5(5) . . . . ?
C38 C43 C44 O33 61.4(6) . . . . ?
C31 C37 N31 C38 179.8(4) . . . . ?
C31 C37 N31 Co1 4.0(6) . . . . ?
C39 C38 N31 C37 -59.8(6) . . . . ?
C43 C38 N31 C37 124.7(4) . . . . ?
C39 C38 N31 Co1 116.5(4) . . . . ?
C43 C38 N31 Co1 -59.0(5) . . . . ?
C35 C36 O31 Co1 158.1(3) . . . . ?
C31 C36 O31 Co1 -21.3(6) . . . . ?
C35 C36 O31 Ce 5.4(5) . . . . ?
C31 C36 O31 Ce -173.9(3) . . . . ?
C34 C35 O32 C45 7.6(6) . . . . ?
C36 C35 O32 C45 -173.3(4) . . . . ?
C34 C35 O32 Ce 176.4(3) . . . . ?
C36 C35 O32 Ce -4.5(5) . . . . ?
C43 C44 O33 Co1 -41.1(5) . . . . ?
C56 C51 C52 C53 -4.1(6) . . . . ?
C57 C51 C52 C53 177.5(4) . . . . ?
C51 C52 C53 C54 2.0(6) . . . . ?
C52 C53 C54 C55 2.0(6) . . . . ?
C53 C54 C55 O52 175.8(4) . . . . ?
C53 C54 C55 C56 -3.8(6) . . . . ?
C52 C51 C56 O51 -176.4(4) . . . . ?
C57 C51 C56 O51 2.0(6) . . . . ?
C52 C51 C56 C55 2.2(6) . . . . ?
C57 C51 C56 C55 -179.3(4) . . . . ?
C54 C55 C56 O51 -179.6(4) . . . . ?
O52 C55 C56 O51 0.8(5) . . . . ?
C54 C55 C56 C51 1.6(6) . . . . ?
O52 C55 C56 C51 -178.0(3) . . . . ?
C56 C51 C57 N51 14.3(7) . . . . ?
C52 C51 C57 N51 -167.3(4) . . . . ?
C63 C58 C59 C60 -1.2(7) . . . . ?
N51 C58 C59 C60 178.4(4) . . . . ?
C58 C59 C60 C61 1.4(8) . . . . ?
C59 C60 C61 C62 -0.8(8) . . . . ?
C60 C61 C62 C63 -0.1(7) . . . . ?
C61 C62 C63 C58 0.4(7) . . . . ?
C61 C62 C63 C64 -174.9(4) . . . . ?
C59 C58 C63 C62 0.3(7) . . . . ?
N51 C58 C63 C62 -179.3(4) . . . . ?
C59 C58 C63 C64 175.5(4) . . . . ?
N51 C58 C63 C64 -4.1(6) . . . . ?
C62 C63 C64 O53 -125.6(4) . . . . ?
C58 C63 C64 O53 59.2(5) . . . . ?
C51 C57 N51 C58 -177.4(4) . . . . ?
C51 C57 N51 Co2 7.8(6) . . . . ?
C59 C58 N51 C57 -51.0(6) . . . . ?
C63 C58 N51 C57 128.6(4) . . . . ?
C59 C58 N51 Co2 124.3(4) . . . . ?
C63 C58 N51 Co2 -56.1(5) . . . . ?
C51 C56 O51 Co2 -38.5(5) . . . . ?
C55 C56 O51 Co2 142.8(3) . . . . ?
C51 C56 O51 Ce 152.6(3) . . . . ?
C55 C56 O51 Ce -26.1(5) . . . . ?
C54 C55 O52 C65 11.6(6) . . . . ?
C56 C55 O52 C65 -168.8(4) . . . . ?
C54 C55 O52 Ce -159.3(3) . . . . ?
C56 C55 O52 Ce 20.3(4) . . . . ?
C63 C64 O53 Co2 -48.8(4) . . . . ?
C76 C71 C72 C73 -3.2(6) . . . . ?
C77 C71 C72 C73 176.0(4) . . . . ?
C71 C72 C73 C74 0.0(7) . . . . ?
C72 C73 C74 C75 2.2(7) . . . . ?
C73 C74 C75 O72 179.9(4) . . . . ?
C73 C74 C75 C76 -1.2(7) . . . . ?
C72 C71 C76 O71 -175.8(4) . . . . ?
C77 C71 C76 O71 5.1(7) . . . . ?
C72 C71 C76 C75 4.1(6) . . . . ?
C77 C71 C76 C75 -175.1(4) . . . . ?
C74 C75 C76 O71 177.9(4) . . . . ?
O72 C75 C76 O71 -3.1(5) . . . . ?
C74 C75 C76 C71 -2.0(6) . . . . ?
O72 C75 C76 C71 177.1(3) . . . . ?
C76 C71 C77 N71 4.7(7) . . . . ?
C72 C71 C77 N71 -174.5(4) . . . . ?
C83 C78 C79 C80 -1.4(7) . . . . ?
N71 C78 C79 C80 -177.9(4) . . . . ?
C78 C79 C80 C81 0.6(7) . . . . ?
C79 C80 C81 C82 -0.4(7) . . . . ?
C80 C81 C82 C83 0.9(7) . . . . ?
C81 C82 C83 C78 -1.6(7) . . . . ?
C81 C82 C83 C84 -177.4(4) . . . . ?
C79 C78 C83 C82 1.8(6) . . . . ?
N71 C78 C83 C82 178.5(4) . . . . ?
C79 C78 C83 C84 177.6(4) . . . . ?
N71 C78 C83 C84 -5.7(6) . . . . ?
C82 C83 C84 O73 -126.5(4) . . . . ?
C78 C83 C84 O73 57.8(5) . . . . ?
C71 C77 N71 C78 -178.6(4) . . . . ?
C71 C77 N71 Co2 0.9(6) . . . . ?
C83 C78 N71 C77 117.3(4) . . . . ?
C79 C78 N71 C77 -66.0(6) . . . . ?
C83 C78 N71 Co2 -62.3(4) . . . . ?
C79 C78 N71 Co2 114.4(4) . . . . ?
C71 C76 O71 Co2 -18.7(6) . . . . ?
C75 C76 O71 Co2 161.5(3) . . . . ?
C71 C76 O71 Ce 175.4(3) . . . . ?
C75 C76 O71 Ce -4.4(5) . . . . ?
C74 C75 O72 C85 6.1(6) . . . . ?
C76 C75 O72 C85 -172.9(4) . . . . ?
C74 C75 O72 Ce -172.3(3) . . . . ?
C76 C75 O72 Ce 8.7(4) . . . . ?
C83 C84 O73 Co2 -38.8(5) . . . . ?
O93 N91 O92 Ce 2.3(4) . . . . ?
O91 N91 O92 Ce -177.2(4) . . . . ?
O92 N91 O93 Ce -2.3(4) . . . . ?
O91 N91 O93 Ce 177.2(4) . . . . ?
